data_7004987
loop_
_publ_author_name
'Izod, Keith'
'Stewart, John C.'
'Clegg, William'
'Harrington, Ross W.'

_publ_section_title
;
 Alkali metal complexes of sterically demanding amino-functionalized
 secondary phosphanide ligands.
;
_journal_issue 2
_journal_name_full 'Dalton transactions (Cambridge, England : 2003)'
_journal_page_first 257
_journal_page_last 264
_journal_paper_doi 10.1039/b614373c
_journal_year 2007
_chemical_formula_moiety 'C21 H45 N3 Na P Si2'
_chemical_formula_sum 'C21 H45 N3 Na P Si2'
_chemical_formula_weight 449.74
_chemical_name_systematic
;
?
;
_space_group_IT_number 2
_symmetry_cell_setting triclinic
_symmetry_space_group_name_Hall '-P 1'
_symmetry_space_group_name_H-M 'P -1'
_atom_sites_solution_hydrogens geom
_atom_sites_solution_primary direct
_atom_sites_solution_secondary difmap
_audit_creation_method SHELXL-97
_cell_angle_alpha 90.930(9)
_cell_angle_beta 103.882(9)
_cell_angle_gamma 103.782(15)
_cell_formula_units_Z 2
_cell_length_a 9.8078(15)
_cell_length_b 11.4689(16)
_cell_length_c 13.6466(9)
_cell_measurement_reflns_used 406
_cell_measurement_temperature 150(2)
_cell_measurement_theta_max 27.50
_cell_measurement_theta_min 2.50
_cell_volume 1442.9(3)
_computing_cell_refinement EvalCCD
_computing_data_collection 'Nonius COLLECT'
_computing_data_reduction EvalCCD
_computing_molecular_graphics 'Bruker SHELXTL'
_computing_publication_material 'Bruker SHELXTL and local programs'
_computing_structure_refinement 'Bruker SHELXTL'
_computing_structure_solution 'Bruker SHELXTL'
_diffrn_ambient_temperature 150(2)
_diffrn_measured_fraction_theta_full 0.995
_diffrn_measured_fraction_theta_max 0.995
_diffrn_measurement_device_type 'Nonius KappaCCD diffractometer'
_diffrn_measurement_method '\f and \w scans'
_diffrn_radiation_monochromator graphite
_diffrn_radiation_source 'sealed tube'
_diffrn_radiation_type MoK\a
_diffrn_radiation_wavelength 0.71069
_diffrn_reflns_av_R_equivalents 0.0361
_diffrn_reflns_av_sigmaI/netI 0.0297
_diffrn_reflns_limit_h_max 12
_diffrn_reflns_limit_h_min -12
_diffrn_reflns_limit_k_max 14
_diffrn_reflns_limit_k_min -14
_diffrn_reflns_limit_l_max 17
_diffrn_reflns_limit_l_min -17
_diffrn_reflns_number 31788
_diffrn_reflns_theta_full 26.00
_diffrn_reflns_theta_max 27.50
_diffrn_reflns_theta_min 4.19
_diffrn_standards_number 0
_exptl_absorpt_coefficient_mu 0.204
_exptl_absorpt_correction_T_max 0.940
_exptl_absorpt_correction_T_min 0.900
_exptl_absorpt_correction_type multi-scan
_exptl_absorpt_process_details SADABS
_exptl_crystal_colour yellow
_exptl_crystal_density_diffrn 1.035
_exptl_crystal_density_method 'not measured'
_exptl_crystal_description block
_exptl_crystal_F_000 492
_exptl_crystal_size_max 0.52
_exptl_crystal_size_mid 0.42
_exptl_crystal_size_min 0.30
_refine_diff_density_max 0.264
_refine_diff_density_min -0.269
_refine_diff_density_rms 0.045
_refine_ls_extinction_method none
_refine_ls_goodness_of_fit_ref 1.072
_refine_ls_hydrogen_treatment constr
_refine_ls_matrix_type full
_refine_ls_number_parameters 265
_refine_ls_number_reflns 6595
_refine_ls_number_restraints 0
_refine_ls_restrained_S_all 1.072
_refine_ls_R_factor_all 0.0512
_refine_ls_R_factor_gt 0.0339
_refine_ls_shift/su_max 0.001
_refine_ls_shift/su_mean 0.000
_refine_ls_structure_factor_coef Fsqd
_refine_ls_weighting_details 'calc w=1/[\s^2^(Fo^2^)+(0.0441P)^2^+0.3719P] where P=(Fo^2^+2Fc^2^)/3'
_refine_ls_weighting_scheme calc
_refine_ls_wR_factor_gt 0.0864
_refine_ls_wR_factor_ref 0.0942
_reflns_number_gt 5236
_reflns_number_total 6595
_reflns_threshold_expression I>2\s(I)
_cod_data_source_file b614373c.txt
_cod_data_source_block ki253_compound_8
_cod_database_code 7004987

loop_
_symmetry_equiv_pos_as_xyz
'x, y, z'
'-x, -y, -z'

loop_
_atom_site_label
_atom_site_type_symbol
_atom_site_fract_x
_atom_site_fract_y
_atom_site_fract_z
_atom_site_U_iso_or_equiv
_atom_site_adp_type
_atom_site_occupancy
_atom_site_symmetry_multiplicity
_atom_site_calc_flag
_atom_site_refinement_flags
_atom_site_disorder_assembly
_atom_site_disorder_group
P P 0.53278(4) 0.11285(3) 0.80415(2) 0.02054(9) Uani 1 1 d . . .
Si1 Si 0.38361(5) 0.30397(4) 0.70963(3) 0.03298(11) Uani 1 1 d . . .
Si2 Si 0.72951(5) 0.33982(4) 0.74343(3) 0.03354(11) Uani 1 1 d . . .
Na Na 0.28866(6) -0.07730(5) 0.80072(4) 0.02903(14) Uani 1 1 d . . .
N1 N 0.51251(12) -0.14359(10) 0.87126(8) 0.0227(2) Uani 1 1 d . . .
N2 N 0.04808(13) -0.14653(12) 0.83419(9) 0.0326(3) Uani 1 1 d . . .
N3 N 0.14392(13) -0.20855(11) 0.64557(9) 0.0309(3) Uani 1 1 d . . .
C1 C 0.54181(15) 0.23681(12) 0.71383(10) 0.0237(3) Uani 1 1 d . . .
H1A H 0.5250 0.1964 0.6450 0.028 Uiso 1 1 calc R . .
C2 C 0.20883(19) 0.19128(18) 0.64750(14) 0.0498(5) Uani 1 1 d . . .
H2A H 0.2089 0.1692 0.5779 0.075 Uiso 1 1 calc R . .
H2B H 0.1271 0.2267 0.6468 0.075 Uiso 1 1 calc R . .
H2C H 0.1994 0.1192 0.6855 0.075 Uiso 1 1 calc R . .
C3 C 0.3892(3) 0.43585(17) 0.62941(15) 0.0613(6) Uani 1 1 d . . .
H3A H 0.3966 0.4116 0.5621 0.092 Uiso 1 1 calc R . .
H3B H 0.4734 0.5015 0.6613 0.092 Uiso 1 1 calc R . .
H3C H 0.3003 0.4632 0.6230 0.092 Uiso 1 1 calc R . .
C4 C 0.3706(2) 0.35452(19) 0.83782(13) 0.0513(5) Uani 1 1 d . . .
H4A H 0.4593 0.4153 0.8711 0.077 Uiso 1 1 calc R . .
H4B H 0.3588 0.2854 0.8790 0.077 Uiso 1 1 calc R . .
H4C H 0.2869 0.3893 0.8303 0.077 Uiso 1 1 calc R . .
C5 C 0.7558(2) 0.43509(18) 0.63426(15) 0.0602(6) Uani 1 1 d . . .
H5A H 0.7190 0.3841 0.5706 0.090 Uiso 1 1 calc R . .
H5B H 0.8592 0.4727 0.6435 0.090 Uiso 1 1 calc R . .
H5C H 0.7027 0.4978 0.6322 0.090 Uiso 1 1 calc R . .
C6 C 0.7644(2) 0.44189(17) 0.86065(14) 0.0537(5) Uani 1 1 d . . .
H6A H 0.7402 0.3938 0.9156 0.080 Uiso 1 1 calc R . .
H6B H 0.7043 0.4997 0.8469 0.080 Uiso 1 1 calc R . .
H6C H 0.8670 0.4854 0.8805 0.080 Uiso 1 1 calc R . .
C7 C 0.87472(18) 0.25529(18) 0.76552(15) 0.0493(4) Uani 1 1 d . . .
H7A H 0.8702 0.2113 0.7022 0.074 Uiso 1 1 calc R . .
H7B H 0.8599 0.1982 0.8169 0.074 Uiso 1 1 calc R . .
H7C H 0.9699 0.3122 0.7890 0.074 Uiso 1 1 calc R . .
C8 C 0.56855(13) -0.01108(11) 0.73698(9) 0.0187(3) Uani 1 1 d . . .
C9 C 0.60717(14) -0.00271(12) 0.64278(10) 0.0236(3) Uani 1 1 d . . .
H9 H 0.6245 0.0736 0.6157 0.028 Uiso 1 1 calc R . .
C10 C 0.62065(15) -0.10147(13) 0.58861(10) 0.0278(3) Uani 1 1 d . . .
H10 H 0.6453 -0.0915 0.5255 0.033 Uiso 1 1 calc R . .
C11 C 0.59847(16) -0.21408(13) 0.62589(11) 0.0298(3) Uani 1 1 d . . .
H11 H 0.6049 -0.2820 0.5881 0.036 Uiso 1 1 calc R . .
C12 C 0.56640(15) -0.22596(12) 0.72027(10) 0.0261(3) Uani 1 1 d . . .
H12 H 0.5539 -0.3025 0.7473 0.031 Uiso 1 1 calc R . .
C13 C 0.55241(13) -0.12823(12) 0.77558(9) 0.0198(3) Uani 1 1 d . . .
C14 C 0.45443(18) -0.26836(14) 0.89308(12) 0.0364(4) Uani 1 1 d . . .
H14A H 0.5317 -0.3110 0.9048 0.055 Uiso 1 1 calc R . .
H14B H 0.3756 -0.3092 0.8354 0.055 Uiso 1 1 calc R . .
H14C H 0.4173 -0.2679 0.9536 0.055 Uiso 1 1 calc R . .
C15 C 0.63134(16) -0.08385(13) 0.95848(10) 0.0287(3) Uani 1 1 d . . .
H15A H 0.7091 -0.1259 0.9684 0.043 Uiso 1 1 calc R . .
H15B H 0.5948 -0.0859 1.0194 0.043 Uiso 1 1 calc R . .
H15C H 0.6692 0.0000 0.9456 0.043 Uiso 1 1 calc R . .
C16 C -0.01552(19) -0.04147(17) 0.82600(15) 0.0477(4) Uani 1 1 d . . .
H16A H -0.1159 -0.0665 0.8316 0.072 Uiso 1 1 calc R . .
H16B H -0.0139 -0.0084 0.7604 0.072 Uiso 1 1 calc R . .
H16C H 0.0410 0.0202 0.8806 0.072 Uiso 1 1 calc R . .
C17 C 0.0435(2) -0.1960(2) 0.93250(13) 0.0526(5) Uani 1 1 d . . .
H17A H -0.0576 -0.2254 0.9355 0.079 Uiso 1 1 calc R . .
H17B H 0.0943 -0.1329 0.9871 0.079 Uiso 1 1 calc R . .
H17C H 0.0908 -0.2628 0.9403 0.079 Uiso 1 1 calc R . .
C18 C -0.03444(15) -0.24119(15) 0.75219(11) 0.0329(3) Uani 1 1 d . . .
H18A H -0.1393 -0.2535 0.7473 0.040 Uiso 1 1 calc R . .
H18B H -0.0083 -0.3177 0.7701 0.040 Uiso 1 1 calc R . .
C19 C -0.00661(16) -0.21135(15) 0.64939(11) 0.0331(3) Uani 1 1 d . . .
H19A H -0.0750 -0.2722 0.5969 0.040 Uiso 1 1 calc R . .
H19B H -0.0257 -0.1319 0.6336 0.040 Uiso 1 1 calc R . .
C20 C 0.1792(2) -0.14783(18) 0.55755(13) 0.0494(5) Uani 1 1 d . . .
H20A H 0.1144 -0.1925 0.4952 0.074 Uiso 1 1 calc R . .
H20B H 0.2800 -0.1448 0.5578 0.074 Uiso 1 1 calc R . .
H20C H 0.1667 -0.0657 0.5609 0.074 Uiso 1 1 calc R . .
C21 C 0.16200(18) -0.33175(15) 0.63772(14) 0.0436(4) Uani 1 1 d . . .
H21A H 0.0939 -0.3758 0.5763 0.065 Uiso 1 1 calc R . .
H21B H 0.1426 -0.3729 0.6972 0.065 Uiso 1 1 calc R . .
H21C H 0.2615 -0.3286 0.6345 0.065 Uiso 1 1 calc R . .

loop_
_atom_site_aniso_label
_atom_site_aniso_U_11
_atom_site_aniso_U_22
_atom_site_aniso_U_33
_atom_site_aniso_U_23
_atom_site_aniso_U_13
_atom_site_aniso_U_12
P 0.02470(18) 0.01822(17) 0.02052(17) 0.00249(12) 0.00945(13) 0.00496(13)
Si1 0.0470(3) 0.0316(2) 0.0269(2) 0.00360(16) 0.00883(18) 0.02255(19)
Si2 0.0392(2) 0.0261(2) 0.0300(2) 0.00304(16) 0.01149(18) -0.00483(17)
Na 0.0190(3) 0.0282(3) 0.0386(3) 0.0002(2) 0.0079(2) 0.0029(2)
N1 0.0232(6) 0.0240(6) 0.0212(5) 0.0067(4) 0.0071(4) 0.0045(4)
N2 0.0221(6) 0.0409(7) 0.0328(7) -0.0001(5) 0.0090(5) 0.0023(5)
N3 0.0240(6) 0.0345(7) 0.0334(7) -0.0012(5) 0.0105(5) 0.0025(5)
C1 0.0320(7) 0.0183(6) 0.0213(6) 0.0022(5) 0.0081(5) 0.0057(5)
C2 0.0373(9) 0.0666(13) 0.0493(10) 0.0027(9) 0.0053(8) 0.0260(9)
C3 0.1087(18) 0.0429(11) 0.0466(11) 0.0136(8) 0.0197(11) 0.0454(12)
C4 0.0692(13) 0.0623(12) 0.0368(9) 0.0024(8) 0.0181(9) 0.0390(10)
C5 0.0733(14) 0.0480(11) 0.0501(11) 0.0159(9) 0.0238(10) -0.0116(10)
C6 0.0611(12) 0.0417(10) 0.0455(10) -0.0092(8) 0.0090(9) -0.0060(9)
C7 0.0292(9) 0.0554(11) 0.0575(11) 0.0008(9) 0.0133(8) -0.0026(8)
C8 0.0160(6) 0.0212(6) 0.0185(6) 0.0012(5) 0.0041(5) 0.0039(5)
C9 0.0248(7) 0.0253(7) 0.0229(7) 0.0045(5) 0.0092(5) 0.0070(5)
C10 0.0279(7) 0.0377(8) 0.0205(6) -0.0007(6) 0.0085(5) 0.0107(6)
C11 0.0320(8) 0.0292(8) 0.0289(7) -0.0061(6) 0.0061(6) 0.0110(6)
C12 0.0259(7) 0.0216(7) 0.0300(7) 0.0015(5) 0.0043(6) 0.0072(5)
C13 0.0161(6) 0.0230(7) 0.0197(6) 0.0025(5) 0.0036(5) 0.0044(5)
C14 0.0420(9) 0.0296(8) 0.0354(8) 0.0124(6) 0.0121(7) 0.0019(7)
C15 0.0309(7) 0.0340(8) 0.0206(7) 0.0044(6) 0.0054(6) 0.0083(6)
C16 0.0371(9) 0.0493(11) 0.0597(11) -0.0075(9) 0.0199(8) 0.0096(8)
C17 0.0457(10) 0.0710(13) 0.0339(9) 0.0037(9) 0.0122(8) -0.0013(9)
C18 0.0201(7) 0.0394(9) 0.0363(8) 0.0005(6) 0.0079(6) 0.0008(6)
C19 0.0246(7) 0.0407(9) 0.0325(8) 0.0008(6) 0.0044(6) 0.0084(6)
C20 0.0506(11) 0.0567(12) 0.0418(10) 0.0044(8) 0.0231(8) 0.0030(9)
C21 0.0355(9) 0.0412(10) 0.0526(10) -0.0098(8) 0.0089(8) 0.0101(7)

loop_
_atom_type_symbol
_atom_type_description
_atom_type_scat_dispersion_real
_atom_type_scat_dispersion_imag
_atom_type_scat_source
C C 0.0033 0.0016 'International Tables Vol C Tables 4.2.6.8 and 6.1.1.4'
H H 0.0000 0.0000 'International Tables Vol C Tables 4.2.6.8 and 6.1.1.4'
N N 0.0061 0.0033 'International Tables Vol C Tables 4.2.6.8 and 6.1.1.4'
Na Na 0.0362 0.0249 'International Tables Vol C Tables 4.2.6.8 and 6.1.1.4'
Si Si 0.0817 0.0704 'International Tables Vol C Tables 4.2.6.8 and 6.1.1.4'
P P 0.1023 0.0942 'International Tables Vol C Tables 4.2.6.8 and 6.1.1.4'

loop_
_geom_angle_atom_site_label_1
_geom_angle_atom_site_label_2
_geom_angle_atom_site_label_3
_geom_angle
_geom_angle_site_symmetry_1
_geom_angle_site_symmetry_3
_geom_angle_publ_flag
Na P C1 126.06(5) . . ?
Na P C8 77.45(4) . . ?
C1 P C8 103.91(6) . . ?
C1 Si1 C2 110.18(7) . . ?
C1 Si1 C3 111.61(9) . . ?
C1 Si1 C4 113.56(7) . . ?
C2 Si1 C3 105.20(10) . . ?
C2 Si1 C4 107.78(9) . . ?
C3 Si1 C4 108.10(9) . . ?
C1 Si2 C5 110.82(8) . . ?
C1 Si2 C6 111.09(8) . . ?
C1 Si2 C7 112.52(7) . . ?
C5 Si2 C6 108.92(9) . . ?
C5 Si2 C7 106.20(10) . . ?
C6 Si2 C7 107.07(9) . . ?
P Na N1 70.53(3) . . ?
P Na N2 148.88(4) . . ?
P Na N3 123.52(4) . . ?
P Na C8 36.34(3) . . ?
P Na C13 59.87(3) . . ?
N1 Na N2 128.96(5) . . ?
N1 Na N3 109.32(4) . . ?
N1 Na C8 52.68(4) . . ?
N1 Na C13 30.29(4) . . ?
N2 Na N3 76.74(4) . . ?
N2 Na C8 173.28(4) . . ?
N2 Na C13 149.74(5) . . ?
N3 Na C8 96.55(4) . . ?
N3 Na C13 91.34(4) . . ?
C8 Na C13 28.18(3) . . ?
Na N1 C13 90.41(7) . . ?
Na N1 C14 102.19(9) . . ?
Na N1 C15 125.99(9) . . ?
C13 N1 C14 116.21(11) . . ?
C13 N1 C15 112.70(10) . . ?
C14 N1 C15 108.70(11) . . ?
Na N2 C16 106.28(10) . . ?
Na N2 C17 116.73(10) . . ?
Na N2 C18 105.06(8) . . ?
C16 N2 C17 108.93(14) . . ?
C16 N2 C18 110.79(13) . . ?
C17 N2 C18 108.95(13) . . ?
Na N3 C19 101.90(9) . . ?
Na N3 C20 107.90(10) . . ?
Na N3 C21 117.48(10) . . ?
C19 N3 C20 110.95(13) . . ?
C19 N3 C21 110.31(12) . . ?
C20 N3 C21 108.16(13) . . ?
P C1 Si1 107.92(7) . . ?
P C1 Si2 110.44(7) . . ?
P C1 H1A 106.3 . . ?
Si1 C1 Si2 118.71(7) . . ?
Si1 C1 H1A 106.3 . . ?
Si2 C1 H1A 106.3 . . ?
Si1 C2 H2A 109.5 . . ?
Si1 C2 H2B 109.5 . . ?
Si1 C2 H2C 109.5 . . ?
H2A C2 H2B 109.5 . . ?
H2A C2 H2C 109.5 . . ?
H2B C2 H2C 109.5 . . ?
Si1 C3 H3A 109.5 . . ?
Si1 C3 H3B 109.5 . . ?
Si1 C3 H3C 109.5 . . ?
H3A C3 H3B 109.5 . . ?
H3A C3 H3C 109.5 . . ?
H3B C3 H3C 109.5 . . ?
Si1 C4 H4A 109.5 . . ?
Si1 C4 H4B 109.5 . . ?
Si1 C4 H4C 109.5 . . ?
H4A C4 H4B 109.5 . . ?
H4A C4 H4C 109.5 . . ?
H4B C4 H4C 109.5 . . ?
Si2 C5 H5A 109.5 . . ?
Si2 C5 H5B 109.5 . . ?
Si2 C5 H5C 109.5 . . ?
H5A C5 H5B 109.5 . . ?
H5A C5 H5C 109.5 . . ?
H5B C5 H5C 109.5 . . ?
Si2 C6 H6A 109.5 . . ?
Si2 C6 H6B 109.5 . . ?
Si2 C6 H6C 109.5 . . ?
H6A C6 H6B 109.5 . . ?
H6A C6 H6C 109.5 . . ?
H6B C6 H6C 109.5 . . ?
Si2 C7 H7A 109.5 . . ?
Si2 C7 H7B 109.5 . . ?
Si2 C7 H7C 109.5 . . ?
H7A C7 H7B 109.5 . . ?
H7A C7 H7C 109.5 . . ?
H7B C7 H7C 109.5 . . ?
P C8 Na 66.20(4) . . ?
P C8 C9 124.14(10) . . ?
P C8 C13 120.75(9) . . ?
Na C8 C9 135.31(9) . . ?
Na C8 C13 70.96(7) . . ?
C9 C8 C13 115.05(11) . . ?
C8 C9 H9 118.5 . . ?
C8 C9 C10 122.91(13) . . ?
H9 C9 C10 118.5 . . ?
C9 C10 H10 119.7 . . ?
C9 C10 C11 120.54(13) . . ?
H10 C10 C11 119.7 . . ?
C10 C11 H11 120.6 . . ?
C10 C11 C12 118.71(13) . . ?
H11 C11 C12 120.6 . . ?
C11 C12 H12 119.2 . . ?
C11 C12 C13 121.56(13) . . ?
H12 C12 C13 119.2 . . ?
Na C13 N1 59.31(6) . . ?
Na C13 C8 80.86(7) . . ?
Na C13 C12 127.56(9) . . ?
N1 C13 C8 118.09(11) . . ?
N1 C13 C12 120.70(12) . . ?
C8 C13 C12 121.12(12) . . ?
N1 C14 H14A 109.5 . . ?
N1 C14 H14B 109.5 . . ?
N1 C14 H14C 109.5 . . ?
H14A C14 H14B 109.5 . . ?
H14A C14 H14C 109.5 . . ?
H14B C14 H14C 109.5 . . ?
N1 C15 H15A 109.5 . . ?
N1 C15 H15B 109.5 . . ?
N1 C15 H15C 109.5 . . ?
H15A C15 H15B 109.5 . . ?
H15A C15 H15C 109.5 . . ?
H15B C15 H15C 109.5 . . ?
N2 C16 H16A 109.5 . . ?
N2 C16 H16B 109.5 . . ?
N2 C16 H16C 109.5 . . ?
H16A C16 H16B 109.5 . . ?
H16A C16 H16C 109.5 . . ?
H16B C16 H16C 109.5 . . ?
N2 C17 H17A 109.5 . . ?
N2 C17 H17B 109.5 . . ?
N2 C17 H17C 109.5 . . ?
H17A C17 H17B 109.5 . . ?
H17A C17 H17C 109.5 . . ?
H17B C17 H17C 109.5 . . ?
N2 C18 H18A 108.9 . . ?
N2 C18 H18B 108.9 . . ?
N2 C18 C19 113.44(12) . . ?
H18A C18 H18B 107.7 . . ?
H18A C18 C19 108.9 . . ?
H18B C18 C19 108.9 . . ?
N3 C19 C18 112.58(12) . . ?
N3 C19 H19A 109.1 . . ?
N3 C19 H19B 109.1 . . ?
C18 C19 H19A 109.1 . . ?
C18 C19 H19B 109.1 . . ?
H19A C19 H19B 107.8 . . ?
N3 C20 H20A 109.5 . . ?
N3 C20 H20B 109.5 . . ?
N3 C20 H20C 109.5 . . ?
H20A C20 H20B 109.5 . . ?
H20A C20 H20C 109.5 . . ?
H20B C20 H20C 109.5 . . ?
N3 C21 H21A 109.5 . . ?
N3 C21 H21B 109.5 . . ?
N3 C21 H21C 109.5 . . ?
H21A C21 H21B 109.5 . . ?
H21A C21 H21C 109.5 . . ?
H21B C21 H21C 109.5 . . ?

loop_
_geom_bond_atom_site_label_1
_geom_bond_atom_site_label_2
_geom_bond_distance
_geom_bond_site_symmetry_2
_geom_bond_publ_flag
P Na 2.8189(8) . ?
P C1 1.8967(13) . ?
P C8 1.8257(13) . ?
Si1 C1 1.8794(14) . ?
Si1 C2 1.881(2) . ?
Si1 C3 1.8794(18) . ?
Si1 C4 1.8768(17) . ?
Si2 C1 1.8813(15) . ?
Si2 C5 1.8928(18) . ?
Si2 C6 1.8793(18) . ?
Si2 C7 1.876(2) . ?
Na N1 2.4758(13) . ?
Na N2 2.4582(13) . ?
Na N3 2.4900(14) . ?
Na C8 3.0072(14) . ?
Na C13 2.8792(14) . ?
N1 C13 1.4522(16) . ?
N1 C14 1.4723(18) . ?
N1 C15 1.4737(18) . ?
N2 C16 1.477(2) . ?
N2 C17 1.472(2) . ?
N2 C18 1.4809(19) . ?
N3 C19 1.4825(18) . ?
N3 C20 1.469(2) . ?
N3 C21 1.471(2) . ?
C1 H1A 1.000 . ?
C2 H2A 0.980 . ?
C2 H2B 0.980 . ?
C2 H2C 0.980 . ?
C3 H3A 0.980 . ?
C3 H3B 0.980 . ?
C3 H3C 0.980 . ?
C4 H4A 0.980 . ?
C4 H4B 0.980 . ?
C4 H4C 0.980 . ?
C5 H5A 0.980 . ?
C5 H5B 0.980 . ?
C5 H5C 0.980 . ?
C6 H6A 0.980 . ?
C6 H6B 0.980 . ?
C6 H6C 0.980 . ?
C7 H7A 0.980 . ?
C7 H7B 0.980 . ?
C7 H7C 0.980 . ?
C8 C9 1.4231(17) . ?
C8 C13 1.4385(18) . ?
C9 H9 0.950 . ?
C9 C10 1.3922(19) . ?
C10 H10 0.950 . ?
C10 C11 1.384(2) . ?
C11 H11 0.950 . ?
C11 C12 1.399(2) . ?
C12 H12 0.950 . ?
C12 C13 1.3930(19) . ?
C14 H14A 0.980 . ?
C14 H14B 0.980 . ?
C14 H14C 0.980 . ?
C15 H15A 0.980 . ?
C15 H15B 0.980 . ?
C15 H15C 0.980 . ?
C16 H16A 0.980 . ?
C16 H16B 0.980 . ?
C16 H16C 0.980 . ?
C17 H17A 0.980 . ?
C17 H17B 0.980 . ?
C17 H17C 0.980 . ?
C18 H18A 0.990 . ?
C18 H18B 0.990 . ?
C18 C19 1.521(2) . ?
C19 H19A 0.990 . ?
C19 H19B 0.990 . ?
C20 H20A 0.980 . ?
C20 H20B 0.980 . ?
C20 H20C 0.980 . ?
C21 H21A 0.980 . ?
C21 H21B 0.980 . ?
C21 H21C 0.980 . ?
